data_7219384
loop_
_publ_author_name
'Jonasson, Klara J.'
'Polukeev, Alexey'
'Wendt, Ola'

_publ_section_title
;
 PC(sp3)P Pincer Carbonyl Complexes of Iridium(I) and Iridium(III)
;
_journal_name_full 'RSC Adv.'
_journal_paper_doi 10.1039/C4RA15562A
_journal_year 2015
_chemical_formula_moiety 'C25 H49 Ir O P2'
_chemical_formula_sum 'C25 H49 Ir O P2'
_chemical_formula_weight 619.78
_chemical_name_systematic trans-[Iridium(carbonyl){cis-1,3-Bis-((di-tert-butylphosphino)methyl)}-cyclohexane]
_chemical_properties_physical Moisture-sensitive
_space_group_IT_number 61
_symmetry_cell_setting orthorhombic
_symmetry_space_group_name_Hall '-P 2ac 2ab'
_symmetry_space_group_name_H-M 'P b c a'
_atom_sites_solution_hydrogens geom
_atom_sites_solution_primary direct
_atom_sites_solution_secondary difmap
_audit_creation_method SHELXL-97
_audit_update_record
;
2014-10-15 deposited with the CCDC.
2015-01-23 downloaded from the CCDC.
;
_cell_angle_alpha 90.00
_cell_angle_beta 90.00
_cell_angle_gamma 90.00
_cell_formula_units_Z 8
_cell_length_a 12.4581(9)
_cell_length_b 15.3030(9)
_cell_length_c 29.2263(16)
_cell_measurement_reflns_used 13387
_cell_measurement_temperature 293(2)
_cell_measurement_theta_max 28.1163
_cell_measurement_theta_min 2.4734
_cell_volume 5571.9(6)
_computing_cell_refinement
;
CrysAlisPro, Agilent Technologies,
Version 1.171.35.19 (release 27-10-2011 CrysAlis171 .NET)
(compiled Oct 27 2011,15:02:11)
;
_computing_data_collection
;
CrysAlisPro, Agilent Technologies,
Version 1.171.35.19 (release 27-10-2011 CrysAlis171 .NET)
(compiled Oct 27 2011,15:02:11)
;
_computing_data_reduction
;
CrysAlisPro, Agilent Technologies,
Version 1.171.35.19 (release 27-10-2011 CrysAlis171 .NET)
(compiled Oct 27 2011,15:02:11)
;
_computing_molecular_graphics 'CrystalMaker (CrystalMaker, 2011)'
_computing_publication_material 'SHELXL-97 (Sheldrick, 2008)'
_computing_structure_refinement 'SHELXL-97 (Sheldrick, 2008)'
_computing_structure_solution 'SHELXS-97 (Sheldrick, 2008)'
_diffrn_ambient_temperature 293(2)
_diffrn_detector_area_resol_mean 16.1829
_diffrn_measured_fraction_theta_full 0.999
_diffrn_measured_fraction_theta_max 0.963
_diffrn_measurement_device_type 'Xcalibur, Sapphire3'
_diffrn_measurement_method '\w scans'
_diffrn_radiation_monochromator graphite
_diffrn_radiation_source 'Enhance (Mo) X-ray Source'
_diffrn_radiation_type MoK\a
_diffrn_radiation_wavelength 0.71073
_diffrn_reflns_av_R_equivalents 0.1255
_diffrn_reflns_av_sigmaI/netI 0.0613
_diffrn_reflns_limit_h_max 16
_diffrn_reflns_limit_h_min -16
_diffrn_reflns_limit_k_max 20
_diffrn_reflns_limit_k_min -20
_diffrn_reflns_limit_l_max 38
_diffrn_reflns_limit_l_min -38
_diffrn_reflns_number 90480
_diffrn_reflns_theta_full 25.00
_diffrn_reflns_theta_max 28.18
_diffrn_reflns_theta_min 2.53
_exptl_absorpt_coefficient_mu 4.920
_exptl_absorpt_correction_T_max 1.00000
_exptl_absorpt_correction_T_min 0.65703
_exptl_absorpt_correction_type multi-scan
_exptl_absorpt_process_details
;
CrysAlisPro, Agilent Technologies,
Version 1.171.35.19 (release 27-10-2011 CrysAlis171 .NET)
(compiled Oct 27 2011,15:02:11)
Empirical absorption correction using spherical harmonics,
 implemented in SCALE3 ABSPACK scaling algorithm.
;
_exptl_crystal_colour yellow
_exptl_crystal_density_diffrn 1.478
_exptl_crystal_density_method 'not measured'
_exptl_crystal_description prism
_exptl_crystal_F_000 2512
_exptl_crystal_recrystallization_method 'Re-crystallisation from solvent: toluene/hexane'
_exptl_crystal_size_max 0.1
_exptl_crystal_size_mid 0.05
_exptl_crystal_size_min 0.05
_refine_diff_density_max 1.598
_refine_diff_density_min -1.210
_refine_diff_density_rms 0.170
_refine_ls_extinction_method none
_refine_ls_goodness_of_fit_ref 1.224
_refine_ls_hydrogen_treatment riding
_refine_ls_matrix_type full
_refine_ls_number_parameters 262
_refine_ls_number_reflns 6596
_refine_ls_number_restraints 0
_refine_ls_restrained_S_all 1.224
_refine_ls_R_factor_all 0.0840
_refine_ls_R_factor_gt 0.0520
_refine_ls_shift/su_max 0.001
_refine_ls_shift/su_mean 0.000
_refine_ls_structure_factor_coef Fsqd
_refine_ls_weighting_details 'calc w=1/[\s^2^(Fo^2^)+(0.0360P)^2^+0.0000P] where P=(Fo^2^+2Fc^2^)/3'
_refine_ls_weighting_scheme calc
_refine_ls_wR_factor_gt 0.1048
_refine_ls_wR_factor_ref 0.1167
_reflns_number_gt 4656
_reflns_number_total 6596
_reflns_threshold_expression >2sigma(I)
_cod_data_source_file c4ra15562a2.cif
_cod_data_source_block abs
_cod_database_code 7219384

loop_
_symmetry_equiv_pos_as_xyz
'x, y, z'
'-x+1/2, -y, z+1/2'
'x+1/2, -y+1/2, -z'
'-x, y+1/2, -z+1/2'
'-x, -y, -z'
'x-1/2, y, -z-1/2'
'-x-1/2, y-1/2, z'
'x, -y-1/2, z-1/2'

loop_
_atom_site_label
_atom_site_type_symbol
_atom_site_fract_x
_atom_site_fract_y
_atom_site_fract_z
_atom_site_U_iso_or_equiv
_atom_site_adp_type
_atom_site_occupancy
_atom_site_symmetry_multiplicity
_atom_site_calc_flag
_atom_site_refinement_flags
Ir1 Ir 1.006204(17) 0.164638(14) 0.138060(8) 0.02735(10) Uani 1 1 d .
P1 P 1.14590(13) 0.25901(11) 0.15372(6) 0.0374(4) Uani 1 1 d .
O1 O 1.0202(4) 0.0589(4) 0.22436(19) 0.0757(18) Uani 1 1 d .
C1 C 1.0031(4) 0.2356(4) 0.0749(2) 0.0371(15) Uani 1 1 d .
H1 H 1.0520 0.2004 0.0561 0.045 Uiso 1 1 calc R
P2 P 0.86865(12) 0.08863(10) 0.10336(5) 0.0294(3) Uani 1 1 d .
C2 C 1.0592(6) 0.3228(4) 0.0742(2) 0.0463(18) Uani 1 1 d .
H2 H 1.0097 0.3608 0.0910 0.056 Uiso 1 1 calc R
C3 C 1.0648(5) 0.3649(4) 0.0274(2) 0.0436(17) Uani 1 1 d .
H3A H 1.0862 0.4254 0.0311 0.052 Uiso 1 1 calc R
H3B H 1.1202 0.3359 0.0097 0.052 Uiso 1 1 calc R
C4 C 0.9625(7) 0.3624(6) 0.0008(3) 0.083(3) Uani 1 1 d .
H4A H 0.9774 0.3790 -0.0306 0.100 Uiso 1 1 calc R
H4B H 0.9134 0.4052 0.0135 0.100 Uiso 1 1 calc R
C5 C 0.9084(5) 0.2738(4) 0.0010(2) 0.0431(16) Uani 1 1 d .
H5A H 0.8359 0.2804 -0.0107 0.052 Uiso 1 1 calc R
H5B H 0.9467 0.2354 -0.0198 0.052 Uiso 1 1 calc R
C6 C 0.9032(5) 0.2310(4) 0.0474(2) 0.0509(19) Uani 1 1 d .
H6 H 0.8526 0.2676 0.0645 0.061 Uiso 1 1 calc R
C7 C 1.1587(5) 0.3268(4) 0.1017(2) 0.0525(19) Uani 1 1 d .
H7A H 1.1730 0.3869 0.1103 0.063 Uiso 1 1 calc R
H7B H 1.2187 0.3061 0.0835 0.063 Uiso 1 1 calc R
C8 C 0.8515(5) 0.1431(4) 0.04746(19) 0.0400(16) Uani 1 1 d .
H8A H 0.8832 0.1072 0.0237 0.048 Uiso 1 1 calc R
H8B H 0.7756 0.1492 0.0409 0.048 Uiso 1 1 calc R
C9 C 1.0145(5) 0.0996(5) 0.1917(2) 0.0436(17) Uani 1 1 d .
C11 C 1.2819(5) 0.2048(5) 0.1585(3) 0.0523(19) Uani 1 1 d .
C12 C 1.3780(6) 0.2660(6) 0.1500(3) 0.103(4) Uani 1 1 d .
H12A H 1.3698 0.2942 0.1209 0.154 Uiso 1 1 calc R
H12B H 1.4432 0.2326 0.1502 0.154 Uiso 1 1 calc R
H12C H 1.3808 0.3093 0.1737 0.154 Uiso 1 1 calc R
C13 C 1.2965(6) 0.1583(5) 0.2039(3) 0.071(2) Uani 1 1 d .
H13A H 1.2375 0.1191 0.2089 0.107 Uiso 1 1 calc R
H13B H 1.2989 0.2005 0.2282 0.107 Uiso 1 1 calc R
H13C H 1.3624 0.1258 0.2034 0.107 Uiso 1 1 calc R
C14 C 1.2854(7) 0.1322(6) 0.1209(3) 0.086(3) Uani 1 1 d .
H14A H 1.2773 0.1585 0.0913 0.128 Uiso 1 1 calc R
H14B H 1.2280 0.0915 0.1259 0.128 Uiso 1 1 calc R
H14C H 1.3529 0.1021 0.1224 0.128 Uiso 1 1 calc R
C15 C 1.1225(7) 0.3385(4) 0.2020(2) 0.056(2) Uani 1 1 d .
C16 C 1.0250(8) 0.3944(6) 0.1877(3) 0.109(4) Uani 1 1 d .
H16A H 1.0424 0.4270 0.1606 0.164 Uiso 1 1 calc R
H16B H 1.0071 0.4340 0.2120 0.164 Uiso 1 1 calc R
H16C H 0.9649 0.3569 0.1816 0.164 Uiso 1 1 calc R
C17 C 1.2171(8) 0.4003(5) 0.2118(3) 0.108(4) Uani 1 1 d .
H17A H 1.2350 0.4320 0.1845 0.162 Uiso 1 1 calc R
H17B H 1.2780 0.3669 0.2216 0.162 Uiso 1 1 calc R
H17C H 1.1972 0.4408 0.2354 0.162 Uiso 1 1 calc R
C18 C 1.0955(7) 0.2896(5) 0.2459(3) 0.083(3) Uani 1 1 d .
H18A H 1.0372 0.2500 0.2402 0.125 Uiso 1 1 calc R
H18B H 1.0750 0.3306 0.2691 0.125 Uiso 1 1 calc R
H18C H 1.1572 0.2573 0.2559 0.125 Uiso 1 1 calc R
C21 C 0.7327(5) 0.0943(4) 0.1316(2) 0.0373(16) Uani 1 1 d .
C22 C 0.7390(6) 0.0637(5) 0.1814(2) 0.066(2) Uani 1 1 d .
H22A H 0.7959 0.0942 0.1968 0.099 Uiso 1 1 calc R
H22B H 0.7529 0.0020 0.1822 0.099 Uiso 1 1 calc R
H22C H 0.6721 0.0757 0.1965 0.099 Uiso 1 1 calc R
C23 C 0.7045(6) 0.1931(5) 0.1322(3) 0.070(3) Uani 1 1 d .
H23A H 0.7600 0.2247 0.1479 0.106 Uiso 1 1 calc R
H23B H 0.6374 0.2016 0.1477 0.106 Uiso 1 1 calc R
H23C H 0.6988 0.2141 0.1013 0.106 Uiso 1 1 calc R
C24 C 0.6428(5) 0.0468(5) 0.1071(2) 0.060(2) Uani 1 1 d .
H24A H 0.6393 0.0663 0.0759 0.090 Uiso 1 1 calc R
H24B H 0.5759 0.0589 0.1221 0.090 Uiso 1 1 calc R
H24C H 0.6564 -0.0150 0.1078 0.090 Uiso 1 1 calc R
C25 C 0.9028(5) -0.0276(4) 0.0880(2) 0.0373(15) Uani 1 1 d .
C26 C 0.8997(6) -0.0867(4) 0.1307(2) 0.0541(19) Uani 1 1 d .
H26A H 0.9429 -0.0614 0.1544 0.081 Uiso 1 1 calc R
H26B H 0.9272 -0.1434 0.1231 0.081 Uiso 1 1 calc R
H26C H 0.8270 -0.0922 0.1412 0.081 Uiso 1 1 calc R
C27 C 0.8334(6) -0.0688(5) 0.0503(2) 0.062(2) Uani 1 1 d .
H27A H 0.7600 -0.0708 0.0603 0.093 Uiso 1 1 calc R
H27B H 0.8582 -0.1270 0.0442 0.093 Uiso 1 1 calc R
H27C H 0.8385 -0.0343 0.0230 0.093 Uiso 1 1 calc R
C28 C 1.0210(5) -0.0258(5) 0.0714(3) 0.061(2) Uani 1 1 d .
H28A H 1.0656 -0.0011 0.0948 0.092 Uiso 1 1 calc R
H28B H 1.0262 0.0091 0.0441 0.092 Uiso 1 1 calc R
H28C H 1.0443 -0.0843 0.0649 0.092 Uiso 1 1 calc R

loop_
_atom_site_aniso_label
_atom_site_aniso_U_11
_atom_site_aniso_U_22
_atom_site_aniso_U_33
_atom_site_aniso_U_23
_atom_site_aniso_U_13
_atom_site_aniso_U_12
Ir1 0.03382(16) 0.02566(15) 0.02259(16) 0.00360(9) -0.00275(10) -0.00346(9)
P1 0.0417(10) 0.0375(9) 0.0330(9) 0.0064(8) -0.0075(7) -0.0128(8)
O1 0.090(4) 0.084(4) 0.053(4) 0.039(3) -0.018(3) -0.026(3)
C1 0.045(4) 0.034(4) 0.032(4) 0.011(3) -0.007(3) -0.005(3)
P2 0.0309(8) 0.0277(8) 0.0297(9) 0.0006(7) -0.0035(7) -0.0015(6)
C2 0.060(5) 0.041(4) 0.037(4) 0.023(3) -0.019(3) -0.015(3)
C3 0.053(4) 0.041(4) 0.038(4) 0.013(3) 0.006(3) -0.003(3)
C4 0.099(7) 0.097(7) 0.053(6) 0.050(5) -0.022(5) -0.031(6)
C5 0.052(4) 0.049(4) 0.029(4) 0.014(3) -0.007(3) -0.006(3)
C6 0.054(4) 0.055(5) 0.044(4) 0.018(4) -0.017(3) -0.013(4)
C7 0.055(5) 0.049(4) 0.054(5) 0.014(4) -0.007(4) -0.016(3)
C8 0.051(4) 0.039(4) 0.030(4) 0.002(3) -0.013(3) -0.001(3)
C9 0.043(4) 0.048(4) 0.040(4) 0.009(4) -0.011(3) -0.016(3)
C11 0.041(4) 0.067(5) 0.048(5) 0.011(4) -0.007(3) -0.015(4)
C12 0.048(5) 0.124(9) 0.136(9) 0.061(7) -0.027(5) -0.025(5)
C13 0.056(5) 0.082(6) 0.076(6) 0.033(5) -0.006(4) 0.003(4)
C14 0.054(5) 0.112(8) 0.090(7) -0.007(7) 0.020(5) 0.007(5)
C15 0.084(6) 0.043(4) 0.041(4) -0.010(3) -0.010(4) -0.012(4)
C16 0.167(10) 0.082(7) 0.079(7) -0.045(6) -0.032(7) 0.070(7)
C17 0.178(10) 0.078(7) 0.067(6) -0.006(5) -0.015(6) -0.071(7)
C18 0.115(8) 0.070(6) 0.065(6) -0.023(5) 0.021(5) -0.003(5)
C21 0.040(4) 0.035(4) 0.036(4) -0.008(3) -0.003(3) 0.001(3)
C22 0.053(5) 0.098(7) 0.047(5) -0.006(4) 0.012(4) 0.005(4)
C23 0.045(5) 0.059(5) 0.107(8) -0.008(5) 0.021(4) 0.012(4)
C24 0.037(4) 0.077(5) 0.066(5) -0.001(4) -0.003(4) -0.019(4)
C25 0.047(4) 0.030(3) 0.035(4) -0.002(3) -0.004(3) 0.004(3)
C26 0.067(5) 0.029(4) 0.066(5) 0.008(4) 0.001(4) 0.005(3)
C27 0.071(5) 0.046(4) 0.069(5) -0.020(4) -0.010(4) -0.007(4)
C28 0.064(5) 0.049(5) 0.070(6) -0.024(4) 0.007(4) 0.010(4)

loop_
_atom_type_symbol
_atom_type_description
_atom_type_scat_dispersion_real
_atom_type_scat_dispersion_imag
_atom_type_scat_source
C C 0.0033 0.0016 'International Tables Vol C Tables 4.2.6.8 and 6.1.1.4'
H H 0.0000 0.0000 'International Tables Vol C Tables 4.2.6.8 and 6.1.1.4'
O O 0.0106 0.0060 'International Tables Vol C Tables 4.2.6.8 and 6.1.1.4'
P P 0.1023 0.0942 'International Tables Vol C Tables 4.2.6.8 and 6.1.1.4'
Ir Ir -1.4442 7.9887 'International Tables Vol C Tables 4.2.6.8 and 6.1.1.4'

loop_
_geom_angle_atom_site_label_1
_geom_angle_atom_site_label_2
_geom_angle_atom_site_label_3
_geom_angle
C9 Ir1 C1 177.1(3)
C9 Ir1 P2 98.18(19)
C1 Ir1 P2 82.14(16)
C9 Ir1 P1 97.22(19)
C1 Ir1 P1 82.38(16)
P2 Ir1 P1 164.46(6)
C7 P1 C15 105.5(3)
C7 P1 C11 103.3(3)
C15 P1 C11 111.5(3)
C7 P1 Ir1 104.7(2)
C15 P1 Ir1 115.8(3)
C11 P1 Ir1 114.6(2)
C6 C1 C2 115.1(5)
C6 C1 Ir1 117.2(4)
C2 C1 Ir1 116.8(4)
C6 C1 H1 101.1
C2 C1 H1 101.1
Ir1 C1 H1 101.1
C8 P2 C25 103.9(3)
C8 P2 C21 105.2(3)
C25 P2 C21 110.6(3)
C8 P2 Ir1 104.33(19)
C25 P2 Ir1 114.4(2)
C21 P2 Ir1 116.83(19)
C7 C2 C1 114.7(5)
C7 C2 C3 115.8(6)
C1 C2 C3 114.2(5)
C7 C2 H2 103.2
C1 C2 H2 103.2
C3 C2 H2 103.2
C4 C3 C2 114.8(6)
C4 C3 H3A 108.6
C2 C3 H3A 108.6
C4 C3 H3B 108.6
C2 C3 H3B 108.6
H3A C3 H3B 107.5
C3 C4 C5 113.7(6)
C3 C4 H4A 108.8
C5 C4 H4A 108.8
C3 C4 H4B 108.8
C5 C4 H4B 108.8
H4A C4 H4B 107.7
C6 C5 C4 114.2(6)
C6 C5 H5A 108.7
C4 C5 H5A 108.7
C6 C5 H5B 108.7
C4 C5 H5B 108.7
H5A C5 H5B 107.6
C1 C6 C8 113.8(5)
C1 C6 C5 115.5(5)
C8 C6 C5 114.3(5)
C1 C6 H6 103.7
C8 C6 H6 103.7
C5 C6 H6 103.7
C2 C7 P1 110.6(4)
C2 C7 H7A 109.5
P1 C7 H7A 109.5
C2 C7 H7B 109.5
P1 C7 H7B 109.5
H7A C7 H7B 108.1
C6 C8 P2 111.0(4)
C6 C8 H8A 109.4
P2 C8 H8A 109.4
C6 C8 H8B 109.4
P2 C8 H8B 109.4
H8A C8 H8B 108.0
O1 C9 Ir1 179.1(7)
C13 C11 C12 109.4(6)
C13 C11 C14 106.2(7)
C12 C11 C14 107.3(7)
C13 C11 P1 112.2(5)
C12 C11 P1 114.7(6)
C14 C11 P1 106.5(5)
C11 C12 H12A 109.5
C11 C12 H12B 109.5
H12A C12 H12B 109.5
C11 C12 H12C 109.5
H12A C12 H12C 109.5
H12B C12 H12C 109.5
C11 C13 H13A 109.5
C11 C13 H13B 109.5
H13A C13 H13B 109.5
C11 C13 H13C 109.5
H13A C13 H13C 109.5
H13B C13 H13C 109.5
C11 C14 H14A 109.5
C11 C14 H14B 109.5
H14A C14 H14B 109.5
C11 C14 H14C 109.5
H14A C14 H14C 109.5
H14B C14 H14C 109.5
C18 C15 C17 108.3(6)
C18 C15 C16 109.0(7)
C17 C15 C16 108.2(7)
C18 C15 P1 110.3(5)
C17 C15 P1 114.7(6)
C16 C15 P1 106.1(5)
C15 C16 H16A 109.5
C15 C16 H16B 109.5
H16A C16 H16B 109.5
C15 C16 H16C 109.5
H16A C16 H16C 109.5
H16B C16 H16C 109.5
C15 C17 H17A 109.5
C15 C17 H17B 109.5
H17A C17 H17B 109.5
C15 C17 H17C 109.5
H17A C17 H17C 109.5
H17B C17 H17C 109.5
C15 C18 H18A 109.5
C15 C18 H18B 109.5
H18A C18 H18B 109.5
C15 C18 H18C 109.5
H18A C18 H18C 109.5
H18B C18 H18C 109.5
C24 C21 C22 109.9(6)
C24 C21 C23 107.8(6)
C22 C21 C23 107.5(6)
C24 C21 P2 115.7(4)
C22 C21 P2 110.9(4)
C23 C21 P2 104.6(4)
C21 C22 H22A 109.5
C21 C22 H22B 109.5
H22A C22 H22B 109.5
C21 C22 H22C 109.5
H22A C22 H22C 109.5
H22B C22 H22C 109.5
C21 C23 H23A 109.5
C21 C23 H23B 109.5
H23A C23 H23B 109.5
C21 C23 H23C 109.5
H23A C23 H23C 109.5
H23B C23 H23C 109.5
C21 C24 H24A 109.5
C21 C24 H24B 109.5
H24A C24 H24B 109.5
C21 C24 H24C 109.5
H24A C24 H24C 109.5
H24B C24 H24C 109.5
C27 C25 C26 108.9(5)
C27 C25 C28 108.5(5)
C26 C25 C28 106.7(5)
C27 C25 P2 115.6(4)
C26 C25 P2 110.8(4)
C28 C25 P2 105.8(4)
C25 C26 H26A 109.5
C25 C26 H26B 109.5
H26A C26 H26B 109.5
C25 C26 H26C 109.5
H26A C26 H26C 109.5
H26B C26 H26C 109.5
C25 C27 H27A 109.5
C25 C27 H27B 109.5
H27A C27 H27B 109.5
C25 C27 H27C 109.5
H27A C27 H27C 109.5
H27B C27 H27C 109.5
C25 C28 H28A 109.5
C25 C28 H28B 109.5
H28A C28 H28B 109.5
C25 C28 H28C 109.5
H28A C28 H28C 109.5
H28B C28 H28C 109.5

loop_
_geom_bond_atom_site_label_1
_geom_bond_atom_site_label_2
_geom_bond_distance
Ir1 C9 1.860(7)
Ir1 C1 2.143(6)
Ir1 P2 2.3060(15)
Ir1 P1 2.3073(16)
P1 C7 1.847(6)
P1 C15 1.885(7)
P1 C11 1.892(7)
O1 C9 1.143(7)
C1 C6 1.483(8)
C1 C2 1.506(8)
C1 H1 0.9800
P2 C8 1.846(6)
P2 C25 1.883(6)
P2 C21 1.887(6)
C2 C7 1.479(8)
C2 C3 1.514(8)
C2 H2 0.9800
C3 C4 1.492(10)
C3 H3A 0.9700
C3 H3B 0.9700
C4 C5 1.514(9)
C4 H4A 0.9700
C4 H4B 0.9700
C5 C6 1.508(8)
C5 H5A 0.9700
C5 H5B 0.9700
C6 C8 1.492(8)
C6 H6 0.9800
C7 H7A 0.9700
C7 H7B 0.9700
C8 H8A 0.9700
C8 H8B 0.9700
C11 C13 1.517(9)
C11 C12 1.539(10)
C11 C14 1.562(11)
C12 H12A 0.9600
C12 H12B 0.9600
C12 H12C 0.9600
C13 H13A 0.9600
C13 H13B 0.9600
C13 H13C 0.9600
C14 H14A 0.9600
C14 H14B 0.9600
C14 H14C 0.9600
C15 C18 1.523(10)
C15 C17 1.538(10)
C15 C16 1.543(10)
C16 H16A 0.9600
C16 H16B 0.9600
C16 H16C 0.9600
C17 H17A 0.9600
C17 H17B 0.9600
C17 H17C 0.9600
C18 H18A 0.9600
C18 H18B 0.9600
C18 H18C 0.9600
C21 C24 1.515(8)
C21 C22 1.531(8)
C21 C23 1.551(9)
C22 H22A 0.9600
C22 H22B 0.9600
C22 H22C 0.9600
C23 H23A 0.9600
C23 H23B 0.9600
C23 H23C 0.9600
C24 H24A 0.9600
C24 H24B 0.9600
C24 H24C 0.9600
C25 C27 1.535(8)
C25 C26 1.543(8)
C25 C28 1.551(8)
C26 H26A 0.9600
C26 H26B 0.9600
C26 H26C 0.9600
C27 H27A 0.9600
C27 H27B 0.9600
C27 H27C 0.9600
C28 H28A 0.9600
C28 H28B 0.9600
C28 H28C 0.9600
